data_2312494
loop_
_publ_author_name
'Pavlovi&#x107;, Gordana'
'Lek&#x161;i&#x107;, Edislav'
'Me&#x161;trovi&#x107;, Ernest'

_publ_section_title
;
 Supramolecular synthons in hydrates and solvates of lamotrigine: a tool
 for cocrystal design.
;
_journal_coeditor_code AW5084
_journal_issue 3
_journal_name_full 'Acta crystallographica Section B, Structural science, crystal engineering and materials'
_journal_paper_doi 10.1107/S2052520624002567
_journal_volume 80
_journal_year 2024
_chemical_formula_moiety 'C9 H7 Cl2 N5, 2(C7 H5 N)'
_chemical_formula_sum 'C23 H17 Cl2 N7'
_chemical_formula_weight 462.34
_space_group_crystal_system triclinic
_space_group_IT_number 2
_space_group_name_Hall '-P 1'
_space_group_name_H-M_alt 'P -1'
_atom_sites_solution_hydrogens mixed
_audit_creation_method SHELXL-2014/7
_cell_angle_alpha 74.280(6)
_cell_angle_beta 75.318(7)
_cell_angle_gamma 67.161(6)
_cell_formula_units_Z 2
_cell_length_a 10.3096(8)
_cell_length_b 10.6257(6)
_cell_length_c 12.0489(11)
_cell_measurement_reflns_used 3971
_cell_measurement_temperature 296(2)
_cell_measurement_theta_max 67.1588
_cell_measurement_theta_min 3.8625
_cell_volume 1154.46(16)
_computing_cell_refinement 'CrysAlis RED, Oxford Diffraction Ltd.Version 1.171.33.34d'
_computing_data_collection 'CrysAlis CCD, Oxford Diffraction Ltd.Version 1.171.33.34d'
_computing_data_reduction 'CrysAlis RED, Oxford Diffraction Ltd.Version 1.171.33.34d'
_computing_molecular_graphics 'MERCURY 3.7. (CCDC, 2008)'
_computing_publication_material 'SHELXL-2014/7 (Sheldrick, 2014)'
_computing_structure_refinement 'SHELXL-2014/7 (Sheldrick, 2014)'
_computing_structure_solution 'SHELXS-97 (Sheldrick, 1997)'
_diffrn_ambient_temperature 296(2)
_diffrn_measured_fraction_theta_full 0.991
_diffrn_measured_fraction_theta_max 0.991
_diffrn_measurement_device_type 'Goniometer Xcalibur, detector: Sapphire3 (Gemini Cu)'
_diffrn_measurement_method '\w scans'
_diffrn_radiation_type CuK\a
_diffrn_radiation_wavelength 1.54184
_diffrn_reflns_av_R_equivalents 0.0306
_diffrn_reflns_av_unetI/netI 0.0315
_diffrn_reflns_Laue_measured_fraction_full 0.991
_diffrn_reflns_Laue_measured_fraction_max 0.991
_diffrn_reflns_limit_h_max 12
_diffrn_reflns_limit_h_min -12
_diffrn_reflns_limit_k_max 7
_diffrn_reflns_limit_k_min -12
_diffrn_reflns_limit_l_max 14
_diffrn_reflns_limit_l_min -14
_diffrn_reflns_number 10040
_diffrn_reflns_point_group_measured_fraction_full 0.991
_diffrn_reflns_point_group_measured_fraction_max 0.991
_diffrn_reflns_theta_full 67.320
_diffrn_reflns_theta_max 67.320
_diffrn_reflns_theta_min 3.866
_diffrn_source 'Enhance (Cu) X-ray Source'
_exptl_absorpt_coefficient_mu 2.732
_exptl_absorpt_correction_T_max 1.00000
_exptl_absorpt_correction_T_min 0.69700
_exptl_absorpt_correction_type multi-scan
_exptl_absorpt_process_details
;
CrysAlis RED, Oxford Diffraction Ltd.,
Version 1.171.33.34d.
Empirical absorption correction using 
spherical harmonics,
 implemented in SCALE3 ABSPACK scaling algorithm.
;
_exptl_crystal_colour colourless
_exptl_crystal_density_diffrn 1.330
_exptl_crystal_description prism
_exptl_crystal_F_000 476
_exptl_crystal_size_max 0.55
_exptl_crystal_size_mid 0.35
_exptl_crystal_size_min 0.25
_refine_diff_density_max 0.190
_refine_diff_density_min -0.204
_refine_diff_density_rms 0.044
_refine_ls_extinction_coef 0.0055(7)
_refine_ls_extinction_expression Fc^*^=kFc[1+0.001xFc^2^\l^3^/sin(2\q)]^-1/4^
_refine_ls_extinction_method 'SHELXL-2014/7 (Sheldrick 2014'
_refine_ls_goodness_of_fit_ref 0.926
_refine_ls_hydrogen_treatment mixed
_refine_ls_matrix_type full
_refine_ls_number_parameters 302
_refine_ls_number_reflns 4117
_refine_ls_number_restraints 4
_refine_ls_restrained_S_all 0.925
_refine_ls_R_factor_all 0.0525
_refine_ls_R_factor_gt 0.0430
_refine_ls_shift/su_max 0.000
_refine_ls_shift/su_mean 0.000
_refine_ls_structure_factor_coef Fsqd
_refine_ls_weighting_details 'w=1/[\s^2^(Fo^2^)+(0.0821P)^2^] where P=(Fo^2^+2Fc^2^)/3'
_refine_ls_weighting_scheme calc
_refine_ls_wR_factor_gt 0.1151
_refine_ls_wR_factor_ref 0.1200
_reflns_Friedel_coverage 0.000
_reflns_number_gt 3095
_reflns_number_total 4117
_reflns_threshold_expression 'I > 2\s(I)'
_cod_data_source_file aw5084.cif
_cod_data_source_block LAM_benzonitrile_solvate
_cod_original_cell_volume 1154.46(17)
_cod_database_code 2312494
_shelx_shelxl_version_number 2014/7
_shelx_space_group_comment
;
The symmetry employed for this shelxl refinement is uniquely defined
by the following loop, which should always be used as a source of
symmetry information in preference to the above space-group names.
They are only intended as comments.
;

loop_
_space_group_symop_operation_xyz
'x, y, z'
'-x, -y, -z'

loop_
_atom_site_label
_atom_site_type_symbol
_atom_site_fract_x
_atom_site_fract_y
_atom_site_fract_z
_atom_site_U_iso_or_equiv
_atom_site_adp_type
_atom_site_occupancy
_atom_site_site_symmetry_order
_atom_site_calc_flag
_atom_site_refinement_flags_posn
_atom_site_refinement_flags_adp
_atom_site_refinement_flags_occupancy
_atom_site_disorder_assembly
_atom_site_disorder_group
Cl1 Cl 0.14641(5) 0.22313(6) 0.36178(4) 0.07545(19) Uani 1 1 d . . . . .
Cl2 Cl 0.39049(8) 0.19536(7) 0.48741(5) 0.0961(2) Uani 1 1 d . . . . .
N1 N 0.23463(15) 0.05239(14) 0.09448(13) 0.0564(4) Uani 1 1 d . . . . .
N2 N 0.13168(17) 0.06030(14) 0.03966(14) 0.0604(4) Uani 1 1 d . . . . .
N3 N -0.0689(2) 0.19269(16) -0.04074(18) 0.0764(5) Uani 1 1 d D . . . .
H1N3 H -0.1370(19) 0.2705(16) -0.056(2) 0.092 Uiso 1 1 d D U . . .
H2N3 H -0.077(3) 0.1184(17) -0.049(2) 0.092 Uiso 1 1 d D U . . .
N4 N 0.03749(15) 0.30734(13) 0.02270(13) 0.0559(4) Uani 1 1 d . . . . .
N5 N 0.15069(18) 0.41571(14) 0.08498(16) 0.0649(4) Uani 1 1 d D . . . .
H1N5 H 0.093(2) 0.4959(14) 0.0546(18) 0.078 Uiso 1 1 d D U . . .
H2N5 H 0.2253(16) 0.411(2) 0.1072(19) 0.078 Uiso 1 1 d D U . . .
N6A N 1.0965(3) -0.0913(4) 0.7094(3) 0.1308(10) Uani 1 1 d . . . . .
N6B N 0.6494(3) 0.4551(3) 0.8832(3) 0.1294(10) Uani 1 1 d . . . . .
C1 C 0.35319(18) 0.15171(15) 0.17683(15) 0.0506(4) Uani 1 1 d . . . . .
C2 C 0.32150(18) 0.17803(16) 0.29007(15) 0.0539(4) Uani 1 1 d . . . . .
C3 C 0.4294(2) 0.16664(18) 0.34551(17) 0.0623(4) Uani 1 1 d . . . . .
C4 C 0.5680(2) 0.1308(2) 0.2899(2) 0.0718(5) Uani 1 1 d . . . . .
H4 H 0.6397 0.1235 0.3275 0.086 Uiso 1 1 calc R U . . .
C5 C 0.6013(2) 0.1056(2) 0.1780(2) 0.0729(5) Uani 1 1 d . . . . .
H5 H 0.6955 0.0821 0.1399 0.087 Uiso 1 1 calc R U . . .
C6 C 0.49533(19) 0.11497(18) 0.12244(17) 0.0617(4) Uani 1 1 d . . . . .
H6 H 0.5193 0.0964 0.0473 0.074 Uiso 1 1 calc R U . . .
C7 C 0.23953(17) 0.16526(16) 0.11505(14) 0.0502(4) Uani 1 1 d . . . . .
C9 C 0.14097(18) 0.29907(16) 0.07353(15) 0.0513(4) Uani 1 1 d . . . . .
C8 C 0.03580(19) 0.18599(17) 0.00970(16) 0.0556(4) Uani 1 1 d . . . . .
C10A C 0.9217(3) 0.1513(3) 0.6370(2) 0.0904(7) Uani 1 1 d . . . . .
C11A C 0.9394(5) 0.2669(5) 0.6469(3) 0.1335(13) Uani 1 1 d . . . . .
H11A H 1.0134 0.2595 0.6819 0.160 Uiso 1 1 calc R U . . .
C12A C 0.8455(7) 0.3983(5) 0.6040(4) 0.159(2) Uani 1 1 d . . . . .
H12A H 0.8561 0.4788 0.6109 0.191 Uiso 1 1 calc R U . . .
C13A C 0.7388(6) 0.4069(4) 0.5521(4) 0.1545(18) Uani 1 1 d . . . . .
H13A H 0.6768 0.4939 0.5232 0.185 Uiso 1 1 calc R U . . .
C14A C 0.7216(5) 0.2919(4) 0.5420(3) 0.1416(13) Uani 1 1 d . . . . .
H14A H 0.6484 0.2988 0.5062 0.170 Uiso 1 1 calc R U . . .
C15A C 0.8134(4) 0.1636(3) 0.5854(3) 0.1113(9) Uani 1 1 d . . . . .
H15A H 0.8011 0.0837 0.5793 0.134 Uiso 1 1 calc R U . . .
C16A C 1.0186(3) 0.0153(4) 0.6786(3) 0.0993(8) Uani 1 1 d . . . . .
C10B C 0.4455(2) 0.4229(2) 0.82049(18) 0.0687(5) Uani 1 1 d . . . . .
C11B C 0.3246(2) 0.5355(2) 0.7988(2) 0.0804(6) Uani 1 1 d . . . . .
H11B H 0.3163 0.6227 0.8079 0.096 Uiso 1 1 calc R U . . .
C12B C 0.2167(3) 0.5193(3) 0.7640(2) 0.0980(8) Uani 1 1 d . . . . .
H12B H 0.1354 0.5956 0.7485 0.118 Uiso 1 1 calc R U . . .
C13B C 0.2281(4) 0.3930(4) 0.7520(3) 0.1090(9) Uani 1 1 d . . . . .
H13B H 0.1539 0.3827 0.7288 0.131 Uiso 1 1 calc R U . . .
C14B C 0.3468(4) 0.2800(3) 0.7735(2) 0.1059(9) Uani 1 1 d . . . . .
H14B H 0.3526 0.1933 0.7652 0.127 Uiso 1 1 calc R U . . .
C15B C 0.4588(3) 0.2934(2) 0.8075(2) 0.0848(6) Uani 1 1 d . . . . .
H15B H 0.5407 0.2170 0.8213 0.102 Uiso 1 1 calc R U . . .
C16B C 0.5587(3) 0.4413(3) 0.8558(2) 0.0902(7) Uani 1 1 d . . . . .

loop_
_atom_site_aniso_label
_atom_site_aniso_U_11
_atom_site_aniso_U_22
_atom_site_aniso_U_33
_atom_site_aniso_U_23
_atom_site_aniso_U_13
_atom_site_aniso_U_12
Cl1 0.0621(3) 0.0903(4) 0.0702(3) -0.0268(2) 0.0005(2) -0.0219(2)
Cl2 0.1155(5) 0.1015(4) 0.0767(4) -0.0297(3) -0.0381(3) -0.0210(4)
N1 0.0541(8) 0.0461(7) 0.0699(9) -0.0186(6) -0.0157(7) -0.0101(6)
N2 0.0617(9) 0.0471(7) 0.0789(10) -0.0217(7) -0.0222(7) -0.0125(7)
N3 0.0831(12) 0.0509(8) 0.1113(14) -0.0159(9) -0.0518(11) -0.0178(8)
N4 0.0587(8) 0.0424(7) 0.0709(9) -0.0100(6) -0.0232(7) -0.0151(6)
N5 0.0677(10) 0.0422(7) 0.0944(12) -0.0075(7) -0.0399(9) -0.0163(7)
N6A 0.0768(16) 0.160(3) 0.146(3) -0.022(2) -0.0240(16) -0.0329(17)
N6B 0.0863(16) 0.169(3) 0.167(3) -0.071(2) -0.0300(17) -0.0493(17)
C1 0.0505(9) 0.0401(7) 0.0599(9) -0.0102(6) -0.0132(7) -0.0111(7)
C2 0.0539(10) 0.0460(8) 0.0602(10) -0.0111(7) -0.0121(8) -0.0132(7)
C3 0.0683(12) 0.0521(9) 0.0671(11) -0.0116(8) -0.0242(9) -0.0131(8)
C4 0.0627(12) 0.0654(11) 0.0934(15) -0.0131(10) -0.0352(11) -0.0162(9)
C5 0.0463(10) 0.0713(11) 0.0942(15) -0.0167(10) -0.0143(10) -0.0109(9)
C6 0.0535(10) 0.0576(9) 0.0686(11) -0.0183(8) -0.0093(8) -0.0099(8)
C7 0.0492(9) 0.0440(8) 0.0560(9) -0.0135(6) -0.0093(7) -0.0117(7)
C9 0.0514(9) 0.0439(8) 0.0604(9) -0.0114(7) -0.0140(7) -0.0144(7)
C8 0.0604(10) 0.0481(9) 0.0632(10) -0.0140(7) -0.0157(8) -0.0184(8)
C10A 0.0945(18) 0.1105(19) 0.0731(14) -0.0255(13) 0.0062(13) -0.0500(16)
C11A 0.167(4) 0.147(3) 0.119(3) -0.050(2) 0.005(2) -0.089(3)
C12A 0.245(6) 0.126(3) 0.132(3) -0.055(3) 0.023(3) -0.103(4)
C13A 0.216(5) 0.102(3) 0.109(3) -0.017(2) 0.013(3) -0.043(3)
C14A 0.166(4) 0.117(3) 0.133(3) -0.001(2) -0.049(3) -0.040(3)
C15A 0.122(2) 0.0953(19) 0.123(2) -0.0117(16) -0.0359(19) -0.0413(17)
C16A 0.0736(16) 0.131(2) 0.0984(19) -0.0268(17) -0.0052(14) -0.0435(17)
C10B 0.0647(12) 0.0756(12) 0.0711(12) -0.0198(9) -0.0102(9) -0.0268(10)
C11B 0.0741(14) 0.0779(13) 0.0913(15) -0.0211(11) -0.0150(11) -0.0245(11)
C12B 0.0726(15) 0.121(2) 0.0935(18) -0.0133(15) -0.0228(13) -0.0253(15)
C13B 0.116(2) 0.149(3) 0.0961(19) -0.0134(18) -0.0349(17) -0.078(2)
C14B 0.160(3) 0.1021(19) 0.0898(17) -0.0156(14) -0.0271(18) -0.079(2)
C15B 0.1027(18) 0.0730(13) 0.0783(14) -0.0140(10) -0.0237(13) -0.0249(12)
C16B 0.0704(14) 0.1103(18) 0.1020(18) -0.0390(14) -0.0146(13) -0.0315(13)

loop_
_atom_type_symbol
_atom_type_description
_atom_type_scat_dispersion_real
_atom_type_scat_dispersion_imag
_atom_type_scat_source
C C 0.0180 0.0090 'International Tables Vol C Tables 4.2.6.8 and 6.1.1.4'
H H 0.0000 0.0000 'International Tables Vol C Tables 4.2.6.8 and 6.1.1.4'
N N 0.0310 0.0180 'International Tables Vol C Tables 4.2.6.8 and 6.1.1.4'
Cl Cl 0.3640 0.7020 'International Tables Vol C Tables 4.2.6.8 and 6.1.1.4'

loop_
_geom_angle_atom_site_label_1
_geom_angle_atom_site_label_2
_geom_angle_atom_site_label_3
_geom_angle
_geom_angle_site_symmetry_1
_geom_angle_site_symmetry_3
_geom_angle_publ_flag
C7 N1 N2 120.29(13) . . ?
C8 N2 N1 117.46(13) . . ?
C8 N3 H1N3 120.5(17) . . ?
C8 N3 H2N3 120.8(17) . . ?
H1N3 N3 H2N3 118(2) . . ?
C9 N4 C8 116.30(14) . . ?
C9 N5 H1N5 119.5(15) . . ?
C9 N5 H2N5 118.2(16) . . ?
H1N5 N5 H2N5 121(2) . . ?
C6 C1 C2 117.76(16) . . ?
C6 C1 C7 120.72(15) . . ?
C2 C1 C7 121.51(15) . . ?
C3 C2 C1 120.50(16) . . ?
C3 C2 Cl1 119.98(14) . . ?
C1 C2 Cl1 119.51(13) . . ?
C4 C3 C2 120.50(18) . . ?
C4 C3 Cl2 119.01(15) . . ?
C2 C3 Cl2 120.48(15) . . ?
C3 C4 C5 119.90(18) . . ?
C3 C4 H4 120.1 . . ?
C5 C4 H4 120.1 . . ?
C4 C5 C6 120.19(18) . . ?
C4 C5 H5 119.9 . . ?
C6 C5 H5 119.9 . . ?
C5 C6 C1 121.15(18) . . ?
C5 C6 H6 119.4 . . ?
C1 C6 H6 119.4 . . ?
N1 C7 C9 120.29(15) . . ?
N1 C7 C1 118.55(14) . . ?
C9 C7 C1 121.09(14) . . ?
N4 C9 N5 118.86(14) . . ?
N4 C9 C7 119.61(14) . . ?
N5 C9 C7 121.53(15) . . ?
N2 C8 N3 117.26(15) . . ?
N2 C8 N4 125.76(16) . . ?
N3 C8 N4 116.95(15) . . ?
C11A C10A C15A 119.6(3) . . ?
C11A C10A C16A 120.4(3) . . ?
C15A C10A C16A 120.0(3) . . ?
C10A C11A C12A 119.5(4) . . ?
C10A C11A H11A 120.2 . . ?
C12A C11A H11A 120.2 . . ?
C13A C12A C11A 119.3(4) . . ?
C13A C12A H12A 120.3 . . ?
C11A C12A H12A 120.3 . . ?
C14A C13A C12A 121.1(5) . . ?
C14A C13A H13A 119.4 . . ?
C12A C13A H13A 119.4 . . ?
C13A C14A C15A 119.1(5) . . ?
C13A C14A H14A 120.4 . . ?
C15A C14A H14A 120.4 . . ?
C10A C15A C14A 121.3(3) . . ?
C10A C15A H15A 119.3 . . ?
C14A C15A H15A 119.3 . . ?
N6A C16A C10A 178.7(3) . . ?
C11B C10B C15B 120.5(2) . . ?
C11B C10B C16B 119.6(2) . . ?
C15B C10B C16B 120.0(2) . . ?
C12B C11B C10B 120.0(2) . . ?
C12B C11B H11B 120.0 . . ?
C10B C11B H11B 120.0 . . ?
C13B C12B C11B 120.1(3) . . ?
C13B C12B H12B 120.0 . . ?
C11B C12B H12B 120.0 . . ?
C12B C13B C14B 120.9(3) . . ?
C12B C13B H13B 119.5 . . ?
C14B C13B H13B 119.5 . . ?
C13B C14B C15B 120.4(2) . . ?
C13B C14B H14B 119.8 . . ?
C15B C14B H14B 119.8 . . ?
C10B C15B C14B 118.2(3) . . ?
C10B C15B H15B 120.9 . . ?
C14B C15B H15B 120.9 . . ?
N6B C16B C10B 179.4(3) . . ?

loop_
_geom_bond_atom_site_label_1
_geom_bond_atom_site_label_2
_geom_bond_distance
_geom_bond_site_symmetry_2
_geom_bond_publ_flag
Cl1 C2 1.7311(18) . ?
Cl2 C3 1.737(2) . ?
N1 C7 1.310(2) . ?
N1 N2 1.351(2) . ?
N2 C8 1.336(2) . ?
N3 C8 1.338(2) . ?
N3 H1N3 0.862(10) . ?
N3 H2N3 0.858(10) . ?
N4 C9 1.323(2) . ?
N4 C8 1.348(2) . ?
N5 C9 1.327(2) . ?
N5 H1N5 0.873(10) . ?
N5 H2N5 0.854(10) . ?
N6A C16A 1.133(4) . ?
N6B C16B 1.138(3) . ?
C1 C6 1.392(2) . ?
C1 C2 1.399(2) . ?
C1 C7 1.484(2) . ?
C2 C3 1.388(3) . ?
C3 C4 1.366(3) . ?
C4 C5 1.377(3) . ?
C4 H4 0.9300 . ?
C5 C6 1.379(3) . ?
C5 H5 0.9300 . ?
C6 H6 0.9300 . ?
C7 C9 1.434(2) . ?
C10A C11A 1.350(5) . ?
C10A C15A 1.358(4) . ?
C10A C16A 1.442(5) . ?
C11A C12A 1.403(7) . ?
C11A H11A 0.9300 . ?
C12A C13A 1.359(7) . ?
C12A H12A 0.9300 . ?
C13A C14A 1.341(6) . ?
C13A H13A 0.9300 . ?
C14A C15A 1.375(5) . ?
C14A H14A 0.9300 . ?
C15A H15A 0.9300 . ?
C10B C11B 1.375(3) . ?
C10B C15B 1.378(3) . ?
C10B C16B 1.433(3) . ?
C11B C12B 1.367(4) . ?
C11B H11B 0.9300 . ?
C12B C13B 1.345(4) . ?
C12B H12B 0.9300 . ?
C13B C14B 1.363(5) . ?
C13B H13B 0.9300 . ?
C14B C15B 1.387(4) . ?
C14B H14B 0.9300 . ?
C15B H15B 0.9300 . ?

loop_
_geom_torsion_atom_site_label_1
_geom_torsion_atom_site_label_2
_geom_torsion_atom_site_label_3
_geom_torsion_atom_site_label_4
_geom_torsion
_geom_torsion_site_symmetry_1
_geom_torsion_site_symmetry_2
_geom_torsion_site_symmetry_3
_geom_torsion_site_symmetry_4
_geom_torsion_publ_flag
C7 N1 N2 C8 -1.0(2) . . . . ?
C6 C1 C2 C3 -0.4(2) . . . . ?
C7 C1 C2 C3 -179.06(14) . . . . ?
C6 C1 C2 Cl1 -179.63(12) . . . . ?
C7 C1 C2 Cl1 1.7(2) . . . . ?
C1 C2 C3 C4 0.6(3) . . . . ?
Cl1 C2 C3 C4 179.85(14) . . . . ?
C1 C2 C3 Cl2 -178.49(12) . . . . ?
Cl1 C2 C3 Cl2 0.8(2) . . . . ?
C2 C3 C4 C5 -0.1(3) . . . . ?
Cl2 C3 C4 C5 179.03(15) . . . . ?
C3 C4 C5 C6 -0.7(3) . . . . ?
C4 C5 C6 C1 0.9(3) . . . . ?
C2 C1 C6 C5 -0.3(3) . . . . ?
C7 C1 C6 C5 178.34(16) . . . . ?
N2 N1 C7 C9 -3.7(2) . . . . ?
N2 N1 C7 C1 179.21(15) . . . . ?
C6 C1 C7 N1 69.5(2) . . . . ?
C2 C1 C7 N1 -111.89(18) . . . . ?
C6 C1 C7 C9 -107.59(19) . . . . ?
C2 C1 C7 C9 71.0(2) . . . . ?
C8 N4 C9 N5 177.72(17) . . . . ?
C8 N4 C9 C7 -2.4(2) . . . . ?
N1 C7 C9 N4 5.5(3) . . . . ?
C1 C7 C9 N4 -177.45(15) . . . . ?
N1 C7 C9 N5 -174.57(17) . . . . ?
C1 C7 C9 N5 2.4(3) . . . . ?
N1 N2 C8 N3 -177.65(17) . . . . ?
N1 N2 C8 N4 4.4(3) . . . . ?
C9 N4 C8 N2 -2.6(3) . . . . ?
C9 N4 C8 N3 179.49(17) . . . . ?
C15A C10A C11A C12A 0.1(5) . . . . ?
C16A C10A C11A C12A 178.9(3) . . . . ?
C10A C11A C12A C13A -0.6(6) . . . . ?
C11A C12A C13A C14A 0.4(7) . . . . ?
C12A C13A C14A C15A 0.2(7) . . . . ?
C11A C10A C15A C14A 0.5(5) . . . . ?
C16A C10A C15A C14A -178.3(3) . . . . ?
C13A C14A C15A C10A -0.7(6) . . . . ?
C15B C10B C11B C12B -0.1(4) . . . . ?
C16B C10B C11B C12B 179.4(2) . . . . ?
C10B C11B C12B C13B 0.7(4) . . . . ?
C11B C12B C13B C14B -0.4(5) . . . . ?
C12B C13B C14B C15B -0.4(5) . . . . ?
C11B C10B C15B C14B -0.6(4) . . . . ?
C16B C10B C15B C14B 179.8(2) . . . . ?
C13B C14B C15B C10B 0.9(4) . . . . ?
